data_1545206
loop_
_publ_author_name
'Xu, Rui-Bin'
'Wang, Qi-Qiang'
'Ao, Yu-Fei'
'Li, Zhi-Yan'
'Huang, Zhi-Tang'
'Wang, De-Xian'

_publ_section_title
;
 Anionic Head Containing Oxacalix[2]arene[2]triazines: Synthesis and
 Anion-\p-Directed Self-Assembly in Solution and Solid State.
;
_journal_issue 3
_journal_name_full 'Organic letters'
_journal_page_first 738
_journal_page_last 741
_journal_paper_doi 10.1021/acs.orglett.7b00070
_journal_volume 19
_journal_year 2017
_chemical_formula_moiety 'C20 H13 N6 O9 S, C8 H20 N'
_chemical_formula_sum 'C28 H33 N7 O9 S'
_chemical_formula_weight 643.67
_space_group_crystal_system orthorhombic
_space_group_IT_number 61
_space_group_name_Hall '-P 2ac 2ab'
_space_group_name_H-M_alt 'P b c a'
_symmetry_space_group_name_Hall '-P 2ac 2ab'
_symmetry_space_group_name_H-M 'P b c a'
_atom_sites_solution_hydrogens geom
_audit_creation_date 2016-12-22
_audit_creation_method
;
Olex2 1.2
(compiled 2016.11.30 svn.r3356 for OlexSys, GUI svn.r5269)
;
_cell_angle_alpha 90
_cell_angle_beta 90
_cell_angle_gamma 90
_cell_formula_units_Z 8
_cell_length_a 16.9672(19)
_cell_length_b 16.6921(19)
_cell_length_c 21.140(3)
_cell_measurement_reflns_used 19886
_cell_measurement_temperature 173.1500
_cell_measurement_theta_max 31.2308
_cell_measurement_theta_min 0.9632
_cell_volume 5987.2(13)
_computing_cell_refinement 'CrystalClear (Rigaku Inc., 2007)'
_computing_data_collection 'CrystalClear (Rigaku Inc., 2007)'
_computing_data_reduction 'CrystalClear (Rigaku Inc., 2007)'
_computing_molecular_graphics 'Olex2 (Dolomanov et al., 2009)'
_computing_publication_material 'CIFTAB (Sheldrick, 2013)'
_computing_structure_refinement 'ShelXL (Sheldrick, 2015)'
_computing_structure_solution
;
'SHELXT (Sheldrick, 2014)'
;
_diffrn_ambient_temperature 173(2)
_diffrn_detector_area_resol_mean 28.5714
_diffrn_measured_fraction_theta_full 0.999
_diffrn_measured_fraction_theta_max 0.998
_diffrn_measurement_details
;
scan:
    Number of images: 360
               Slice: -110.0000 - 70.0000
         Image width: 0.5000
            Exp time: 5.0000
       Rotation axis: Omega
               Omega: 0.0000
                 Chi: 45.0000
                 Phi: 0.0000
                 XTD: 45.0234
              2theta: -19.9000
scan:
    Number of images: 360
               Slice: -110.0000 - 70.0000
         Image width: 0.5000
            Exp time: 5.0000
       Rotation axis: Omega
               Omega: 0.0000
                 Chi: 45.0000
                 Phi: 180.0000
                 XTD: 45.0234
              2theta: -19.9000
scan:
    Number of images: 256
               Slice: -80.0000 - 48.0000
         Image width: 0.5000
            Exp time: 5.0000
       Rotation axis: Omega
               Omega: 0.0000
                 Chi: 45.0000
                 Phi: 90.0000
                 XTD: 45.0234
              2theta: -19.9000
scan:
    Number of images: 248
               Slice: -80.0000 - 44.0000
         Image width: 0.5000
            Exp time: 5.0000
       Rotation axis: Omega
               Omega: 0.0000
                 Chi: 45.0000
                 Phi: 270.0000
                 XTD: 45.0234
              2theta: -19.9000
;
_diffrn_measurement_device
;
Saturn724+ (2x2 bin mode)
;
_diffrn_measurement_device_details
;
AFC10: Fixed Chi 2 circle
;
_diffrn_measurement_device_type 'MM007-HF CCD(Saturn 724+)'
_diffrn_measurement_method '\w scans at fixed \c = 45\%'
_diffrn_radiation_type MoK\a
_diffrn_radiation_wavelength 0.71073
_diffrn_reflns_av_R_equivalents 0.0511
_diffrn_reflns_av_unetI/netI 0.0186
_diffrn_reflns_Laue_measured_fraction_full 0.999
_diffrn_reflns_Laue_measured_fraction_max 0.998
_diffrn_reflns_limit_h_max 22
_diffrn_reflns_limit_h_min -22
_diffrn_reflns_limit_k_max 21
_diffrn_reflns_limit_k_min -21
_diffrn_reflns_limit_l_max 27
_diffrn_reflns_limit_l_min -27
_diffrn_reflns_number 80056
_diffrn_reflns_point_group_measured_fraction_full 0.999
_diffrn_reflns_point_group_measured_fraction_max 0.998
_diffrn_reflns_theta_full 26.000
_diffrn_reflns_theta_max 27.489
_diffrn_reflns_theta_min 1.964
_exptl_absorpt_coefficient_mu 0.174
_exptl_absorpt_correction_T_max 1.0000
_exptl_absorpt_correction_T_min 0.89169
_exptl_absorpt_correction_type multi-scan
_exptl_absorpt_process_details 'CrystalClear (Rigaku Inc., 2007)'
_exptl_crystal_colour Colorless
_exptl_crystal_density_diffrn 1.428
_exptl_crystal_description block
_exptl_crystal_F_000 2704
_exptl_crystal_size_max 0.349
_exptl_crystal_size_mid 0.17
_exptl_crystal_size_min 0.05
_refine_diff_density_max 0.608
_refine_diff_density_min -0.386
_refine_diff_density_rms 0.056
_refine_ls_extinction_method none
_refine_ls_goodness_of_fit_ref 1.285
_refine_ls_hydrogen_treatment constr
_refine_ls_matrix_type full
_refine_ls_number_parameters 412
_refine_ls_number_reflns 6849
_refine_ls_number_restraints 0
_refine_ls_restrained_S_all 1.285
_refine_ls_R_factor_all 0.0643
_refine_ls_R_factor_gt 0.0640
_refine_ls_shift/su_max 0.001
_refine_ls_shift/su_mean 0.000
_refine_ls_structure_factor_coef Fsqd
_refine_ls_weighting_details 'w=1/[\s^2^(Fo^2^)+(0.0500P)^2^+5.1490P] where P=(Fo^2^+2Fc^2^)/3'
_refine_ls_weighting_scheme calc
_refine_ls_wR_factor_gt 0.1531
_refine_ls_wR_factor_ref 0.1533
_reflns_Friedel_coverage 0.000
_reflns_number_gt 6825
_reflns_number_total 6849
_reflns_threshold_expression 'I > 2\s(I)'
_cod_data_source_file ol7b00070_si_003.cif
_cod_data_source_block 5b
_cod_original_cell_volume 5987.3(12)
_cod_database_code 1545206
_shelx_space_group_comment
;
The symmetry employed for this shelxl refinement is uniquely defined
by the following loop, which should always be used as a source of
symmetry information in preference to the above space-group names.
They are only intended as comments.
;
_olex2_refinement_description
;
1. Fixed Uiso
 At 1.2 times of:
  All C(H) groups, All C(H,H) groups
 At 1.5 times of:
  All C(H,H,H) groups
2.a Secondary CH2 refined with riding coordinates:
 C21(H21A,H21B), C23(H23A,H23B), C25(H25A,H25B), C27(H27A,H27B)
2.b Aromatic/amide H refined with riding coordinates:
 C6(H6), C7(H7), C8(H8), C10(H10), C16(H16), C18(H18), C20(H20)
2.c Idealised Me refined as rotating group:
 C4(H4A,H4B,H4C), C14(H14A,H14B,H14C), C22(H22A,H22B,H22C), C24(H24A,H24B,
 H24C), C26(H26A,H26B,H26C), C28(H28A,H28B,H28C)
;
_shelx_shelxl_version_number 2014/7
_olex2_submission_special_instructions 'No special instructions were received'

loop_
_space_group_symop_operation_xyz
'x, y, z'
'-x+1/2, -y, z+1/2'
'-x, y+1/2, -z+1/2'
'x+1/2, -y+1/2, -z'
'-x, -y, -z'
'x-1/2, y, -z-1/2'
'x, -y-1/2, z-1/2'
'-x-1/2, y-1/2, z'

loop_
_atom_site_label
_atom_site_type_symbol
_atom_site_fract_x
_atom_site_fract_y
_atom_site_fract_z
_atom_site_U_iso_or_equiv
_atom_site_adp_type
_atom_site_occupancy
_atom_site_site_symmetry_order
_atom_site_calc_flag
_atom_site_refinement_flags_posn
S1 S 0.71220(4) 0.48127(3) 0.40856(3) 0.03101(15) Uani 1 1 d .
O1 O 0.86812(9) 0.73728(9) 0.36369(7) 0.0315(4) Uani 1 1 d .
O2 O 0.59003(9) 0.76426(9) 0.40226(7) 0.0302(3) Uani 1 1 d .
O3 O 0.64251(10) 0.84576(11) 0.60627(8) 0.0366(4) Uani 1 1 d .
O4 O 0.92062(10) 0.83337(10) 0.56328(8) 0.0350(4) Uani 1 1 d .
O5 O 0.74773(14) 0.46407(11) 0.46864(10) 0.0542(5) Uani 1 1 d .
O6 O 0.75648(14) 0.45034(11) 0.35538(10) 0.0559(6) Uani 1 1 d .
O7 O 0.62965(11) 0.46209(11) 0.40586(10) 0.0462(5) Uani 1 1 d .
O8 O 0.42923(10) 0.93463(10) 0.50754(8) 0.0354(4) Uani 1 1 d .
O9 O 1.08269(10) 0.88426(12) 0.39847(8) 0.0418(4) Uani 1 1 d .
N1 N 0.51007(11) 0.85062(11) 0.45044(9) 0.0296(4) Uani 1 1 d .
N2 N 0.53686(12) 0.89132(12) 0.55625(9) 0.0332(4) Uani 1 1 d .
N3 N 0.62345(11) 0.80032(11) 0.50422(9) 0.0280(4) Uani 1 1 d .
N4 N 1.00220(11) 0.86107(12) 0.48384(9) 0.0319(4) Uani 1 1 d .
N5 N 0.97572(11) 0.81018(11) 0.38061(9) 0.0292(4) Uani 1 1 d .
N6 N 0.88762(11) 0.78162(11) 0.46570(9) 0.0275(4) Uani 1 1 d .
C1 C 0.57521(13) 0.80683(12) 0.45488(10) 0.0271(4) Uani 1 1 d .
C2 C 0.49374(13) 0.89061(13) 0.50368(11) 0.0301(5) Uani 1 1 d .
C3 C 0.60015(13) 0.84553(13) 0.55224(10) 0.0294(4) Uani 1 1 d .
C4 C 0.37430(15) 0.93153(17) 0.45530(13) 0.0434(6) Uani 1 1 d .
H4A H 0.4004 0.9480 0.4172 0.065 Uiso 1 1 calc GR
H4B H 0.3308 0.9668 0.4636 0.065 Uiso 1 1 calc GR
H4C H 0.3552 0.8778 0.4504 0.065 Uiso 1 1 calc GR
C5 C 0.71572(13) 0.80732(14) 0.61063(11) 0.0313(5) Uani 1 1 d .
C6 C 0.72281(15) 0.75018(15) 0.65776(12) 0.0386(5) Uani 1 1 d .
H6 H 0.6788 0.7331 0.6803 0.046 Uiso 1 1 calc R
C7 C 0.79637(17) 0.71903(16) 0.67073(13) 0.0450(6) Uani 1 1 d .
H7 H 0.8021 0.6807 0.7024 0.054 Uiso 1 1 calc R
C8 C 0.86198(15) 0.74436(15) 0.63693(12) 0.0375(5) Uani 1 1 d .
H8 H 0.9116 0.7235 0.6456 0.045 Uiso 1 1 calc R
C9 C 0.85183(14) 0.80128(14) 0.59017(11) 0.0308(5) Uani 1 1 d .
C10 C 0.77911(14) 0.83392(14) 0.57560(10) 0.0307(5) Uani 1 1 d .
H10 H 0.7733 0.8719 0.5438 0.037 Uiso 1 1 calc R
C11 C 0.93586(13) 0.82457(13) 0.50126(10) 0.0280(4) Uani 1 1 d .
C12 C 1.01782(13) 0.85130(14) 0.42299(11) 0.0305(5) Uani 1 1 d .
C13 C 0.91156(13) 0.77862(12) 0.40577(10) 0.0261(4) Uani 1 1 d .
C14 C 1.13397(18) 0.9275(2) 0.44127(14) 0.0600(9) Uani 1 1 d .
H14A H 1.1746 0.9540 0.4175 0.090 Uiso 1 1 calc GR
H14B H 1.1575 0.8907 0.4705 0.090 Uiso 1 1 calc GR
H14C H 1.1038 0.9667 0.4641 0.090 Uiso 1 1 calc GR
C15 C 0.79518(13) 0.70473(13) 0.38276(10) 0.0269(4) Uani 1 1 d .
C16 C 0.79085(13) 0.62264(12) 0.39023(10) 0.0269(4) Uani 1 1 d .
H16 H 0.8361 0.5912 0.3884 0.032 Uiso 1 1 calc R
C17 C 0.71757(13) 0.58792(12) 0.40058(10) 0.0259(4) Uani 1 1 d .
C18 C 0.65064(13) 0.63506(13) 0.40552(10) 0.0273(4) Uani 1 1 d .
H18 H 0.6014 0.6121 0.4123 0.033 Uiso 1 1 calc R
C19 C 0.65901(13) 0.71715(13) 0.40012(10) 0.0263(4) Uani 1 1 d .
C20 C 0.73022(13) 0.75397(13) 0.38740(10) 0.0276(4) Uani 1 1 d .
H20 H 0.7341 0.8092 0.3822 0.033 Uiso 1 1 calc R
N7 N 0.47182(12) 0.52464(11) 0.24649(9) 0.0312(4) Uani 1 1 d .
C21 C 0.54544(17) 0.49533(17) 0.27990(12) 0.0437(6) Uani 1 1 d .
H21A H 0.5619 0.5357 0.3102 0.052 Uiso 1 1 calc R
H21B H 0.5325 0.4472 0.3034 0.052 Uiso 1 1 calc R
C22 C 0.6140(2) 0.4772(3) 0.23622(18) 0.0733(11) Uani 1 1 d .
H22A H 0.5998 0.4344 0.2081 0.110 Uiso 1 1 calc GR
H22B H 0.6589 0.4617 0.2609 0.110 Uiso 1 1 calc GR
H22C H 0.6265 0.5242 0.2120 0.110 Uiso 1 1 calc GR
C23 C 0.44220(17) 0.46285(15) 0.19934(11) 0.0403(6) Uani 1 1 d .
H23A H 0.3967 0.4846 0.1775 0.048 Uiso 1 1 calc R
H23B H 0.4829 0.4536 0.1680 0.048 Uiso 1 1 calc R
C24 C 0.4197(3) 0.38384(17) 0.22855(16) 0.0707(11) Uani 1 1 d .
H24A H 0.4042 0.3471 0.1959 0.106 Uiso 1 1 calc GR
H24B H 0.3765 0.3917 0.2573 0.106 Uiso 1 1 calc GR
H24C H 0.4640 0.3623 0.2511 0.106 Uiso 1 1 calc GR
C25 C 0.41076(16) 0.53958(16) 0.29745(11) 0.0399(6) Uani 1 1 d .
H25A H 0.4310 0.5799 0.3262 0.048 Uiso 1 1 calc R
H25B H 0.4036 0.4906 0.3214 0.048 Uiso 1 1 calc R
C26 C 0.33103(18) 0.5670(2) 0.27323(15) 0.0574(8) Uani 1 1 d .
H26A H 0.3114 0.5288 0.2431 0.086 Uiso 1 1 calc GR
H26B H 0.3364 0.6183 0.2532 0.086 Uiso 1 1 calc GR
H26C H 0.2949 0.5711 0.3080 0.086 Uiso 1 1 calc GR
C27 C 0.48798(16) 0.60038(16) 0.20935(12) 0.0418(6) Uani 1 1 d .
H27A H 0.5224 0.5872 0.1742 0.050 Uiso 1 1 calc R
H27B H 0.4386 0.6194 0.1917 0.050 Uiso 1 1 calc R
C28 C 0.5251(2) 0.66759(18) 0.24649(16) 0.0561(8) Uani 1 1 d .
H28A H 0.5276 0.7148 0.2206 0.084 Uiso 1 1 calc GR
H28B H 0.5773 0.6524 0.2591 0.084 Uiso 1 1 calc GR
H28C H 0.4939 0.6784 0.2834 0.084 Uiso 1 1 calc GR

loop_
_atom_site_aniso_label
_atom_site_aniso_U_11
_atom_site_aniso_U_22
_atom_site_aniso_U_33
_atom_site_aniso_U_23
_atom_site_aniso_U_13
_atom_site_aniso_U_12
S1 0.0367(3) 0.0214(3) 0.0350(3) 0.0026(2) 0.0001(2) -0.0027(2)
O1 0.0328(8) 0.0289(8) 0.0328(8) -0.0060(6) 0.0074(7) -0.0077(6)
O2 0.0311(8) 0.0299(8) 0.0295(8) -0.0047(6) -0.0024(6) 0.0063(6)
O3 0.0334(9) 0.0484(10) 0.0280(8) -0.0044(7) 0.0004(7) 0.0091(7)
O4 0.0315(8) 0.0437(9) 0.0297(8) -0.0028(7) 0.0004(7) -0.0075(7)
O5 0.0740(14) 0.0333(9) 0.0553(12) 0.0156(9) -0.0276(11) -0.0122(9)
O6 0.0779(15) 0.0255(9) 0.0644(13) -0.0031(8) 0.0290(11) 0.0018(9)
O7 0.0445(10) 0.0305(9) 0.0636(12) 0.0063(8) -0.0068(9) -0.0103(8)
O8 0.0313(8) 0.0372(9) 0.0377(9) -0.0038(7) 0.0029(7) 0.0084(7)
O9 0.0316(9) 0.0583(11) 0.0355(9) 0.0142(8) -0.0039(7) -0.0178(8)
N1 0.0282(9) 0.0279(9) 0.0327(10) -0.0010(7) 0.0010(7) 0.0029(7)
N2 0.0338(10) 0.0355(10) 0.0302(10) -0.0007(8) 0.0038(8) 0.0049(8)
N3 0.0286(9) 0.0274(9) 0.0278(9) 0.0002(7) 0.0020(7) 0.0010(7)
N4 0.0276(9) 0.0344(10) 0.0336(10) 0.0068(8) -0.0030(8) -0.0039(8)
N5 0.0265(9) 0.0278(9) 0.0332(9) 0.0038(7) 0.0026(7) -0.0008(7)
N6 0.0280(9) 0.0248(9) 0.0298(9) 0.0016(7) 0.0019(7) -0.0012(7)
C1 0.0277(10) 0.0237(10) 0.0298(10) 0.0019(8) 0.0021(8) -0.0017(8)
C2 0.0285(11) 0.0282(11) 0.0336(11) 0.0024(9) 0.0054(9) 0.0011(9)
C3 0.0312(11) 0.0299(11) 0.0269(10) 0.0009(8) 0.0030(8) -0.0010(9)
C4 0.0356(13) 0.0471(15) 0.0474(14) -0.0064(12) -0.0047(11) 0.0099(11)
C5 0.0311(11) 0.0331(11) 0.0298(11) -0.0045(9) 0.0006(9) 0.0016(9)
C6 0.0399(13) 0.0367(13) 0.0393(13) 0.0052(10) 0.0077(10) -0.0023(10)
C7 0.0517(16) 0.0376(13) 0.0457(14) 0.0126(11) 0.0072(12) 0.0080(12)
C8 0.0372(12) 0.0360(12) 0.0393(13) 0.0023(10) -0.0009(10) 0.0074(10)
C9 0.0325(11) 0.0312(11) 0.0287(11) -0.0044(9) 0.0013(9) -0.0024(9)
C10 0.0360(11) 0.0312(11) 0.0249(10) -0.0010(9) -0.0016(9) -0.0001(9)
C11 0.0275(10) 0.0272(10) 0.0292(10) 0.0031(8) -0.0007(8) 0.0009(8)
C12 0.0251(10) 0.0319(11) 0.0347(11) 0.0100(9) -0.0018(9) -0.0015(9)
C13 0.0269(10) 0.0185(9) 0.0328(11) 0.0007(8) 0.0020(8) 0.0010(8)
C14 0.0488(16) 0.089(2) 0.0425(15) 0.0195(15) -0.0121(13) -0.0407(17)
C15 0.0299(11) 0.0251(10) 0.0257(10) -0.0034(8) 0.0038(8) -0.0059(8)
C16 0.0310(11) 0.0225(10) 0.0273(10) -0.0017(8) 0.0013(8) 0.0007(8)
C17 0.0317(11) 0.0227(10) 0.0234(9) -0.0004(8) 0.0010(8) -0.0011(8)
C18 0.0289(10) 0.0278(10) 0.0252(10) -0.0002(8) 0.0009(8) -0.0034(8)
C19 0.0283(10) 0.0258(10) 0.0249(10) -0.0026(8) -0.0015(8) 0.0042(8)
C20 0.0348(11) 0.0195(9) 0.0285(10) -0.0024(8) 0.0017(9) -0.0010(8)
N7 0.0377(10) 0.0333(10) 0.0225(8) 0.0020(7) -0.0015(8) 0.0024(8)
C21 0.0498(15) 0.0460(14) 0.0353(13) -0.0026(11) -0.0130(11) 0.0110(12)
C22 0.0521(19) 0.101(3) 0.067(2) -0.017(2) -0.0132(16) 0.0315(19)
C23 0.0521(15) 0.0404(13) 0.0284(11) -0.0082(10) -0.0061(11) 0.0067(11)
C24 0.123(3) 0.0324(14) 0.0563(19) -0.0083(13) -0.027(2) -0.0040(17)
C25 0.0511(15) 0.0401(13) 0.0286(11) -0.0036(10) 0.0067(11) -0.0036(11)
C26 0.0452(16) 0.075(2) 0.0523(17) -0.0235(16) 0.0038(13) 0.0055(15)
C27 0.0460(14) 0.0462(14) 0.0331(12) 0.0132(11) -0.0023(11) -0.0024(12)
C28 0.068(2) 0.0439(15) 0.0566(17) 0.0088(14) 0.0005(15) -0.0119(14)

loop_
_atom_type_symbol
_atom_type_description
_atom_type_scat_dispersion_real
_atom_type_scat_dispersion_imag
_atom_type_scat_source
C C 0.0033 0.0016 'International Tables Vol C Tables 4.2.6.8 and 6.1.1.4'
H H 0.0000 0.0000 'International Tables Vol C Tables 4.2.6.8 and 6.1.1.4'
N N 0.0061 0.0033 'International Tables Vol C Tables 4.2.6.8 and 6.1.1.4'
O O 0.0106 0.0060 'International Tables Vol C Tables 4.2.6.8 and 6.1.1.4'
S S 0.1246 0.1234 'International Tables Vol C Tables 4.2.6.8 and 6.1.1.4'

loop_
_geom_angle_atom_site_label_1
_geom_angle_atom_site_label_2
_geom_angle_atom_site_label_3
_geom_angle
O5 S1 O6 113.45(15)
O5 S1 O7 113.56(13)
O5 S1 C17 105.12(11)
O6 S1 C17 104.78(10)
O7 S1 O6 113.29(13)
O7 S1 C17 105.50(11)
C13 O1 C15 119.28(17)
C1 O2 C19 118.46(16)
C3 O3 C5 121.78(18)
C11 O4 C9 120.86(18)
C2 O8 C4 117.84(19)
C12 O9 C14 117.3(2)
C1 N1 C2 112.80(19)
C3 N2 C2 112.85(19)
C3 N3 C1 111.75(19)
C12 N4 C11 112.43(19)
C13 N5 C12 112.05(19)
C11 N6 C13 111.87(18)
N1 C1 O2 112.85(19)
N1 C1 N3 127.7(2)
N3 C1 O2 119.39(19)
O8 C2 N1 120.1(2)
O8 C2 N2 113.5(2)
N2 C2 N1 126.4(2)
N2 C3 O3 112.16(19)
N2 C3 N3 128.4(2)
N3 C3 O3 119.4(2)
O8 C4 H4A 109.5
O8 C4 H4B 109.5
O8 C4 H4C 109.5
H4A C4 H4B 109.5
H4A C4 H4C 109.5
H4B C4 H4C 109.5
C6 C5 O3 116.1(2)
C10 C5 O3 120.6(2)
C10 C5 C6 122.7(2)
C5 C6 H6 120.6
C7 C6 C5 118.8(2)
C7 C6 H6 120.6
C6 C7 H7 119.7
C6 C7 C8 120.5(2)
C8 C7 H7 119.7
C7 C8 H8 120.7
C9 C8 C7 118.5(2)
C9 C8 H8 120.7
C8 C9 O4 116.6(2)
C8 C9 C10 122.8(2)
C10 C9 O4 120.1(2)
C5 C10 C9 116.7(2)
C5 C10 H10 121.7
C9 C10 H10 121.7
N4 C11 O4 112.47(19)
N6 C11 O4 119.64(19)
N6 C11 N4 127.9(2)
O9 C12 N5 113.1(2)
N4 C12 O9 119.4(2)
N4 C12 N5 127.5(2)
N5 C13 O1 112.93(19)
N5 C13 N6 128.3(2)
N6 C13 O1 118.77(19)
O9 C14 H14A 109.5
O9 C14 H14B 109.5
O9 C14 H14C 109.5
H14A C14 H14B 109.5
H14A C14 H14C 109.5
H14B C14 H14C 109.5
C16 C15 O1 117.49(19)
C20 C15 O1 119.49(19)
C20 C15 C16 122.7(2)
C15 C16 H16 120.7
C15 C16 C17 118.7(2)
C17 C16 H16 120.7
C16 C17 S1 118.37(16)
C18 C17 S1 121.06(16)
C18 C17 C16 120.56(19)
C17 C18 H18 120.9
C19 C18 C17 118.2(2)
C19 C18 H18 120.9
C18 C19 O2 117.68(19)
C20 C19 O2 118.92(19)
C20 C19 C18 123.2(2)
C15 C20 C19 116.59(19)
C15 C20 H20 121.7
C19 C20 H20 121.7
C21 N7 C23 111.04(19)
C25 N7 C21 106.57(19)
C25 N7 C23 110.61(19)
C27 N7 C21 111.2(2)
C27 N7 C23 106.66(18)
C27 N7 C25 110.80(19)
N7 C21 H21A 108.7
N7 C21 H21B 108.7
H21A C21 H21B 107.6
C22 C21 N7 114.4(2)
C22 C21 H21A 108.7
C22 C21 H21B 108.7
C21 C22 H22A 109.5
C21 C22 H22B 109.5
C21 C22 H22C 109.5
H22A C22 H22B 109.5
H22A C22 H22C 109.5
H22B C22 H22C 109.5
N7 C23 H23A 108.7
N7 C23 H23B 108.7
H23A C23 H23B 107.6
C24 C23 N7 114.2(2)
C24 C23 H23A 108.7
C24 C23 H23B 108.7
C23 C24 H24A 109.5
C23 C24 H24B 109.5
C23 C24 H24C 109.5
H24A C24 H24B 109.5
H24A C24 H24C 109.5
H24B C24 H24C 109.5
N7 C25 H25A 108.6
N7 C25 H25B 108.6
N7 C25 C26 114.8(2)
H25A C25 H25B 107.5
C26 C25 H25A 108.6
C26 C25 H25B 108.6
C25 C26 H26A 109.5
C25 C26 H26B 109.5
C25 C26 H26C 109.5
H26A C26 H26B 109.5
H26A C26 H26C 109.5
H26B C26 H26C 109.5
N7 C27 H27A 108.4
N7 C27 H27B 108.4
H27A C27 H27B 107.5
C28 C27 N7 115.3(2)
C28 C27 H27A 108.4
C28 C27 H27B 108.4
C27 C28 H28A 109.5
C27 C28 H28B 109.5
C27 C28 H28C 109.5
H28A C28 H28B 109.5
H28A C28 H28C 109.5
H28B C28 H28C 109.5

loop_
_geom_bond_atom_site_label_1
_geom_bond_atom_site_label_2
_geom_bond_distance
S1 O5 1.4350(19)
S1 O6 1.447(2)
S1 O7 1.438(2)
S1 C17 1.790(2)
O1 C13 1.346(3)
O1 C15 1.410(2)
O2 C1 1.344(3)
O2 C19 1.411(2)
O3 C3 1.349(3)
O3 C5 1.401(3)
O4 C9 1.404(3)
O4 C11 1.344(3)
O8 C2 1.321(3)
O8 C4 1.446(3)
O9 C12 1.335(3)
O9 C14 1.448(3)
N1 C1 1.328(3)
N1 C2 1.338(3)
N2 C2 1.331(3)
N2 C3 1.321(3)
N3 C1 1.330(3)
N3 C3 1.325(3)
N4 C11 1.332(3)
N4 C12 1.323(3)
N5 C12 1.336(3)
N5 C13 1.321(3)
N6 C11 1.322(3)
N6 C13 1.331(3)
C4 H4A 0.9600
C4 H4B 0.9600
C4 H4C 0.9600
C5 C6 1.385(3)
C5 C10 1.379(3)
C6 H6 0.9300
C6 C7 1.380(4)
C7 H7 0.9300
C7 C8 1.389(4)
C8 H8 0.9300
C8 C9 1.382(3)
C9 C10 1.384(3)
C10 H10 0.9300
C14 H14A 0.9600
C14 H14B 0.9600
C14 H14C 0.9600
C15 C16 1.381(3)
C15 C20 1.379(3)
C16 H16 0.9300
C16 C17 1.389(3)
C17 C18 1.386(3)
C18 H18 0.9300
C18 C19 1.382(3)
C19 C20 1.382(3)
C20 H20 0.9300
N7 C21 1.516(3)
N7 C23 1.520(3)
N7 C25 1.515(3)
N7 C27 1.513(3)
C21 H21A 0.9700
C21 H21B 0.9700
C21 C22 1.515(4)
C22 H22A 0.9600
C22 H22B 0.9600
C22 H22C 0.9600
C23 H23A 0.9700
C23 H23B 0.9700
C23 C24 1.505(4)
C24 H24A 0.9600
C24 H24B 0.9600
C24 H24C 0.9600
C25 H25A 0.9700
C25 H25B 0.9700
C25 C26 1.517(4)
C26 H26A 0.9600
C26 H26B 0.9600
C26 H26C 0.9600
C27 H27A 0.9700
C27 H27B 0.9700
C27 C28 1.507(4)
C28 H28A 0.9600
C28 H28B 0.9600
C28 H28C 0.9600

loop_
_geom_torsion_atom_site_label_1
_geom_torsion_atom_site_label_2
_geom_torsion_atom_site_label_3
_geom_torsion_atom_site_label_4
_geom_torsion
S1 C17 C18 C19 178.78(16)
O1 C15 C16 C17 -171.44(18)
O1 C15 C20 C19 173.72(18)
O2 C19 C20 C15 -176.90(18)
O3 C5 C6 C7 -170.3(2)
O3 C5 C10 C9 169.8(2)
O4 C9 C10 C5 -170.7(2)
O5 S1 C17 C16 71.0(2)
O5 S1 C17 C18 -108.1(2)
O6 S1 C17 C16 -48.9(2)
O6 S1 C17 C18 132.07(19)
O7 S1 C17 C16 -168.72(17)
O7 S1 C17 C18 12.2(2)
C1 O2 C19 C18 106.0(2)
C1 O2 C19 C20 -79.4(2)
C1 N1 C2 O8 -177.57(19)
C1 N1 C2 N2 2.2(3)
C1 N3 C3 O3 179.80(19)
C1 N3 C3 N2 2.1(3)
C2 N1 C1 O2 177.61(18)
C2 N1 C1 N3 -0.9(3)
C2 N2 C3 O3 -178.90(19)
C2 N2 C3 N3 -1.1(3)
C3 O3 C5 C6 -123.5(2)
C3 O3 C5 C10 65.3(3)
C3 N2 C2 O8 178.46(19)
C3 N2 C2 N1 -1.3(3)
C3 N3 C1 O2 -179.45(19)
C3 N3 C1 N1 -1.0(3)
C4 O8 C2 N1 5.9(3)
C4 O8 C2 N2 -173.9(2)
C5 O3 C3 N2 -174.0(2)
C5 O3 C3 N3 8.0(3)
C5 C6 C7 C8 -0.2(4)
C6 C5 C10 C9 -0.7(3)
C6 C7 C8 C9 0.0(4)
C7 C8 C9 O4 171.4(2)
C7 C8 C9 C10 -0.1(4)
C8 C9 C10 C5 0.5(3)
C9 O4 C11 N4 177.92(19)
C9 O4 C11 N6 -3.6(3)
C10 C5 C6 C7 0.6(4)
C11 O4 C9 C8 118.7(2)
C11 O4 C9 C10 -69.6(3)
C11 N4 C12 O9 -179.8(2)
C11 N4 C12 N5 -0.5(3)
C11 N6 C13 O1 -179.67(18)
C11 N6 C13 N5 2.2(3)
C12 N4 C11 O4 178.98(19)
C12 N4 C11 N6 0.6(3)
C12 N5 C13 O1 179.67(18)
C12 N5 C13 N6 -2.1(3)
C13 O1 C15 C16 -107.8(2)
C13 O1 C15 C20 78.2(3)
C13 N5 C12 O9 -179.53(19)
C13 N5 C12 N4 1.1(3)
C13 N6 C11 O4 -179.60(19)
C13 N6 C11 N4 -1.3(3)
C14 O9 C12 N4 1.7(3)
C14 O9 C12 N5 -177.7(2)
C15 O1 C13 N5 -175.77(18)
C15 O1 C13 N6 5.8(3)
C15 C16 C17 S1 178.71(16)
C15 C16 C17 C18 -2.2(3)
C16 C15 C20 C19 0.0(3)
C16 C17 C18 C19 -0.3(3)
C17 C18 C19 O2 177.10(18)
C17 C18 C19 C20 2.8(3)
C18 C19 C20 C15 -2.7(3)
C19 O2 C1 N1 177.99(18)
C19 O2 C1 N3 -3.3(3)
C20 C15 C16 C17 2.4(3)
C21 N7 C23 C24 61.1(3)
C21 N7 C25 C26 -178.1(2)
C21 N7 C27 C28 -53.5(3)
C23 N7 C21 C22 59.7(3)
C23 N7 C25 C26 -57.3(3)
C23 N7 C27 C28 -174.7(2)
C25 N7 C21 C22 -179.8(3)
C25 N7 C23 C24 -57.0(3)
C25 N7 C27 C28 64.8(3)
C27 N7 C21 C22 -59.0(3)
C27 N7 C23 C24 -177.6(3)
C27 N7 C25 C26 60.8(3)
